data_2007188
loop_
_publ_author_name
'Fun, Hoong-Kun'
'Razak, Ibrahim Abdul'
'Pakawatchai, Chaveng'
'Khaokong, Chuanpit'
'Chantrapromma, Suchada'
'Saithong, Saowanit'

_publ_section_title
;
 Tris(<i>N</i>,<i>N</i>'-diethylthiourea-<i>S</i>)iodocopper(I) and
 Tris(<i>N</i>,<i>N</i>'-diethylthiourea-<i>S</i>)iodosilver(I)
;
_journal_issue 4
_journal_name_full 'Acta Crystallographica Section C'
_journal_page_first 453
_journal_page_last 456
_journal_paper_doi 10.1107/S0108270197016764
_journal_volume 54
_journal_year 1998
_chemical_formula_iupac '[Cu I (C5 H12 N2 S1)3]'
_chemical_formula_sum 'C15 H36 Cu I N6 S3'
_chemical_formula_weight 587.14
_chemical_name_systematic
;
Tris(N,N'-diethylthiourea)copper(I)Iodide
;
_space_group_IT_number 159
_symmetry_cell_setting trigonal
_symmetry_space_group_name_Hall 'P 3 -2c'
_symmetry_space_group_name_H-M 'P 3 1 c'
_audit_creation_method SHELXL
_cell_angle_alpha 90.00
_cell_angle_beta 90.00
_cell_angle_gamma 120.00
_cell_formula_units_Z 2
_cell_length_a 12.6860(10)
_cell_length_b 12.6860(10)
_cell_length_c 9.314(2)
_cell_measurement_reflns_used 39
_cell_measurement_temperature 293(2)
_cell_measurement_theta_max 12.46
_cell_measurement_theta_min 6.13
_cell_volume 1298.1(3)
_diffrn_ambient_temperature 293(2)
_diffrn_measurement_device 'Siemens P4'
_diffrn_measurement_method \q/2\q
_diffrn_radiation_monochromator graphite
_diffrn_radiation_source 'fine-focus sealed tube'
_diffrn_radiation_type MoK\a
_diffrn_radiation_wavelength 0.71073
_diffrn_reflns_av_R_equivalents 0.028
_diffrn_reflns_av_sigmaI/netI 0.0276
_diffrn_reflns_limit_h_max 1
_diffrn_reflns_limit_h_min -17
_diffrn_reflns_limit_k_max 17
_diffrn_reflns_limit_k_min -1
_diffrn_reflns_limit_l_max 13
_diffrn_reflns_limit_l_min -1
_diffrn_reflns_number 3282
_diffrn_reflns_theta_max 30
_diffrn_reflns_theta_min 1.85
_diffrn_standards_decay_% <3
_diffrn_standards_interval_count 97
_diffrn_standards_number 3
_exptl_absorpt_coefficient_mu 2.283
_exptl_absorpt_correction_T_max 0.685
_exptl_absorpt_correction_T_min 0.404
_exptl_absorpt_correction_type 'empirical \y scans (Siemens, 1994)'
_exptl_crystal_colour colourless
_exptl_crystal_density_diffrn 1.502
_exptl_crystal_density_meas ?
_exptl_crystal_description cube
_exptl_crystal_F_000 596
_exptl_crystal_size_max 0.62
_exptl_crystal_size_mid 0.44
_exptl_crystal_size_min 0.32
_refine_diff_density_max 0.33
_refine_diff_density_min -0.27
_refine_ls_abs_structure_details 'Flack (1983)'
_refine_ls_abs_structure_Flack -0.02(3)
_refine_ls_extinction_coef 0.034(2)
_refine_ls_extinction_method SHELXL93
_refine_ls_goodness_of_fit_all 0.994
_refine_ls_goodness_of_fit_obs 1.056
_refine_ls_hydrogen_treatment 'H atoms: riding model'
_refine_ls_matrix_type full
_refine_ls_number_parameters 80
_refine_ls_number_reflns 1422
_refine_ls_number_restraints 1
_refine_ls_restrained_S_all 0.993
_refine_ls_restrained_S_obs 1.056
_refine_ls_R_factor_all 0.037
_refine_ls_R_factor_obs .030
_refine_ls_shift/esd_max 0.000
_refine_ls_shift/esd_mean 0.000
_refine_ls_structure_factor_coef Fsqd
_refine_ls_weighting_details 'w = 1/[\s^2^(Fo^2^)+(0.0497P)^2^] where P = (Fo^2^+2Fc^2^)/3'
_refine_ls_weighting_scheme calc
_refine_ls_wR_factor_all 0.081
_refine_ls_wR_factor_obs .077
_reflns_number_observed 1163
_reflns_number_total 1422
_reflns_observed_criterion I>2\s(I)
_cod_data_source_file mu1356.cif
_cod_data_source_block I
_cod_depositor_comments
;
The following automatic conversions were performed:

'_exptl_crystal_density_meas' value 'not measured' was changed to '?'
- the value is perceived as not measured.

Automatic conversion script
Id: cif_fix_values 3008 2015-01-20 13:52:24Z robertas 

The following automatic conversions were performed:

'_refine_ls_weighting_scheme' value 'calc w =
1/[\s^2^(Fo^2^)+(0.0497P)^2^] where P = (Fo^2^+2Fc^2^)/3' was changed
to 'calc'. New tag '_refine_ls_weighting_details' was created. The
value of the new tag was set to 'w = 1/[\s^2^(Fo^2^)+(0.0497P)^2^]
where P = (Fo^2^+2Fc^2^)/3'.

Automatic conversion script
Id: cif_fix_values 3143 2015-03-26 13:38:13Z robertas 
;
_cod_database_code 2007188

loop_
_symmetry_equiv_pos_as_xyz
'x, y, z'
'-y, x-y, z'
'-x+y, -x, z'
'y, x, z+1/2'
'x-y, -y, z+1/2'
'-x, -x+y, z+1/2'

loop_
_atom_site_aniso_label
_atom_site_aniso_U_11
_atom_site_aniso_U_22
_atom_site_aniso_U_33
_atom_site_aniso_U_12
_atom_site_aniso_U_13
_atom_site_aniso_U_23
Cu .0576(3) .0576(3) .0492(4) .0288(2) .000 .000
I .0892(3) .0892(3) .0429(2) .0446(2) .000 .000
S .0483(4) .0506(5) .0534(4) .0221(4) -.0024(4) -.0074(4)
N1 .072(2) .057(2) .078(3) .010(2) .018(2) -.003(2)
N2 .098(3) .053(2) .069(2) .028(2) .034(2) .008(2)
C1 .054(2) .049(2) .051(2) .025(2) .000(2) .003(2)
C2 .142(7) .055(3) .140(8) -.009(4) .042(6) -.013(4)
C3 .266(18) .124(8) .242(19) .127(11) -.015(15) -.033(11)
C4 .149(6) .081(3) .094(4) .053(4) .067(4) .012(3)
C5 .184(10) .113(6) .144(9) .082(7) .085(8) .012(6)

loop_
_atom_site_label
_atom_site_fract_x
_atom_site_fract_y
_atom_site_fract_z
_atom_site_U_iso_or_equiv
_atom_site_thermal_displace_type
_atom_site_calc_flag
_atom_site_refinement_flags
_atom_site_occupancy
_atom_site_disorder_group
_atom_site_type_symbol
Cu .3333 .6667 .38141(9) .0548(2) Uani d S 1 . Cu
I .3333 .6667 .09628(2) .0738(2) Uani d S 1 . I
S .18385(8) .46675(8) .44064(13) .0519(2) Uani d . 1 . S
N1 -.0001(5) .3622(4) .6268(6) .0791(13) Uani d . 1 . N
H1N1 -.0371(5) .3655(4) .7026(6) .095 Uiso calc R 1 . H
N2 .1187(4) .5636(4) .6474(5) .0774(12) Uani d . 1 . N
H2N2 .1811(4) .6297(4) .6184(5) .093 Uiso calc R 1 . H
C1 .0959(4) .4648(4) .5817(4) .0521(8) Uani d . 1 . C
C2 -.0467(11) .2446(6) .5562(12) .138(4) Uani d . 1 . C
H2A -.1310(11) .2151(6) .5310(12) .165 Uiso calc R 1 . H
H2B -.0021(11) .2575(6) .4673(12) .165 Uiso calc R 1 . H
C3 -.0416(18) .1581(12) .6280(17) .198(7) Uani d . 1 . C
H3A -.0748(18) .0857(12) .5704(17) .296 Uiso calc R 1 . H
H3B -.0878(18) .1414(12) .7149(17) .296 Uiso calc R 1 . H
H3C .0416(18) .1840(12) .6510(17) .296 Uiso calc R 1 . H
C4 .0492(8) .5748(6) .7665(9) .110(2) Uani d . 1 . C
H4A -.0368(8) .5277(6) .7433(9) .132 Uiso calc R 1 . H
H4B .0627(8) .5390(6) .8516(9) .132 Uiso calc R 1 . H
C5 .0772(13) .6923(9) .7987(14) .143(4) Uani d . 1 . C
H5A .0277(13) .6909(9) .8775(14) .215 Uiso calc R 1 . H
H5B .0619(13) .7281(9) .7164(14) .215 Uiso calc R 1 . H
H5C .1616(13) .7395(9) .8248(14) .215 Uiso calc R 1 . H

loop_
_atom_type_symbol
_atom_type_description
_atom_type_scat_dispersion_real
_atom_type_scat_dispersion_imag
_atom_type_scat_source
C C 0.0033 0.0016 'International Tables Vol C Tables 4.2.6.8 and 6.1.1.4'
H H 0.0000 0.0000 'International Tables Vol C Tables 4.2.6.8 and 6.1.1.4'
N N 0.0061 0.0033 'International Tables Vol C Tables 4.2.6.8 and 6.1.1.4'
S S 0.1246 0.1234 'International Tables Vol C Tables 4.2.6.8 and 6.1.1.4'
I I -0.4742 1.8119 'International Tables Vol C Tables 4.2.6.8 and 6.1.1.4'
Cu Cu 0.3201 1.2651 'International Tables Vol C Tables 4.2.6.8 and 6.1.1.4'

loop_
_geom_angle_atom_site_label_1
_geom_angle_atom_site_label_2
_geom_angle_atom_site_label_3
_geom_angle_site_symmetry_1
_geom_angle_site_symmetry_3
_geom_angle
S Cu S 3_565 . 114.67(3)
S Cu S 3_565 2_665 114.67(3)
S Cu S . 2_665 114.67(3)
S Cu I 3_565 . 103.58(4)
S Cu I . . 103.58(4)
S Cu I 2_665 . 103.58(4)
C1 S Cu . . 111.30(14)
C1 N1 C2 . . 124.3(6)
C1 N2 C4 . . 126.8(5)
N2 C1 N1 . . 116.8(4)
N2 C1 S . . 121.4(3)
N1 C1 S . . 121.8(4)
C3 C2 N1 . . 117.5(11)
C5 C4 N2 . . 115.2(6)

loop_
_geom_bond_atom_site_label_1
_geom_bond_atom_site_label_2
_geom_bond_site_symmetry_2
_geom_bond_distance
_geom_bond_publ_flag
Cu S 3_565 2.3502(10) ?
Cu S . 2.3502(10) ?
Cu S 2_665 2.3502(10) ?
Cu I . 2.6557(11) ?
S C1 . 1.716(4) ?
N1 C1 . 1.330(6) ?
N1 C2 . 1.459(9) ?
N2 C1 . 1.291(6) ?
N2 C4 . 1.467(7) ?
C2 C3 . 1.31(2) ?
C4 C5 . 1.381(10) ?

loop_
_geom_torsion_atom_site_label_1
_geom_torsion_atom_site_label_2
_geom_torsion_atom_site_label_3
_geom_torsion_atom_site_label_4
_geom_torsion_site_symmetry_1
_geom_torsion
S Cu S C1 3_565 -26.6(2)
S Cu S C1 2_665 109.18(15)
I Cu S C1 . -138.7(2)
C4 N2 C1 N1 . -0.4(10)
C4 N2 C1 S . 178.4(6)
C2 N1 C1 N2 . 173.4(9)
C2 N1 C1 S . -5.4(10)
Cu S C1 N2 . -3.7(5)
Cu S C1 N1 . 175.0(4)
C1 N1 C2 C3 . 115.5(13)
C1 N2 C4 C5 . -167.5(10)
